data_7718198
loop_
_publ_author_name
'Zinke, Julian'
'Bruhn, Clemens'
'Demeshko, Serhiy'
'Siemeling, Ulrich'

_publ_section_title
;
 The &#x201C;pogo stick&#x201D; complex [FeCp*{N(SiMe3)2}]: spin state
 properties, adduct formation with Lewis bases, and reactivity towards
 weakly Br\/onsted acidic protonated NHCs
;
_journal_issue 14
_journal_name_full 'Dalton Transactions'
_journal_page_first 5812
_journal_page_last 5828
_journal_paper_doi 10.1039/D5DT00300H
_journal_volume 54
_journal_year 2025
_chemical_formula_moiety 'C35 H37 Cl Fe2 N2'
_chemical_formula_sum 'C35 H37 Cl Fe2 N2'
_chemical_formula_weight 632.81
_space_group_crystal_system monoclinic
_space_group_IT_number 14
_space_group_name_Hall '-P 2yn'
_space_group_name_H-M_alt 'P 1 21/n 1'
_atom_sites_solution_hydrogens geom
_atom_sites_solution_primary dual
_audit_creation_date 2024-08-07
_audit_creation_method
;
Olex2 1.5
(compiled 2024.02.16 svn.r378c4104 for OlexSys, GUI svn.r6928)
;
_audit_update_record
;
2025-02-05 deposited with the CCDC.	2025-03-03 downloaded from the CCDC.
;
_cell_angle_alpha 90
_cell_angle_beta 92.581(4)
_cell_angle_gamma 90
_cell_formula_units_Z 4
_cell_length_a 10.6053(6)
_cell_length_b 19.0292(8)
_cell_length_c 14.8035(8)
_cell_measurement_reflns_used 22135
_cell_measurement_temperature 100(2)
_cell_measurement_theta_max 26.23
_cell_measurement_theta_min 1.74
_cell_volume 2984.5(3)
_computing_cell_refinement 'X-Area Recipe 1.33.0.0 (STOE, 2015)'
_computing_data_collection 'X-Area WinXpose 2.0.22.0 (STOE, 2016)'
_computing_data_reduction
;
X-Area Integrate 1.71.0.0 (STOE, 2016)
X-Area LANA 1.71.4.0 (STOE, 2017)
;
_computing_molecular_graphics 'Olex2 1.5 (Dolomanov et al., 2009)'
_computing_publication_material 'Olex2 1.5 (Dolomanov et al., 2009)'
_computing_structure_refinement 'SHELXL 2019/3 (Sheldrick, 2015)'
_computing_structure_solution 'SHELXT  (Sheldrick, 2015)'
_diffrn_ambient_temperature 100(2)
_diffrn_detector 'image plate (34 cm diameter)'
_diffrn_detector_area_resol_mean 6.67
_diffrn_detector_type 'STOE Imaging Plate'
_diffrn_measured_fraction_theta_full 0.997
_diffrn_measured_fraction_theta_max 0.988
_diffrn_measurement_details
;
 205 frames, detector distance = 130 mm
;
_diffrn_measurement_device '2-circle diffractometer'
_diffrn_measurement_device_type 'STOE IPDS II'
_diffrn_measurement_method 'rotation method, \w scans'
_diffrn_radiation_collimation '1.2, 0.6 mm diameter, multiple pinhole'
_diffrn_radiation_monochromator 'plane graphite'
_diffrn_radiation_polarisn_norm 270
_diffrn_radiation_probe x-ray
_diffrn_radiation_type MoK\a
_diffrn_radiation_wavelength 0.71073
_diffrn_reflns_av_R_equivalents 0.0550
_diffrn_reflns_av_unetI/netI 0.0451
_diffrn_reflns_Laue_measured_fraction_full 0.997
_diffrn_reflns_Laue_measured_fraction_max 0.988
_diffrn_reflns_limit_h_max 12
_diffrn_reflns_limit_h_min -12
_diffrn_reflns_limit_k_max 22
_diffrn_reflns_limit_k_min -23
_diffrn_reflns_limit_l_max 18
_diffrn_reflns_limit_l_min -18
_diffrn_reflns_number 17076
_diffrn_reflns_point_group_measured_fraction_full 0.997
_diffrn_reflns_point_group_measured_fraction_max 0.988
_diffrn_reflns_theta_full 25.242
_diffrn_reflns_theta_max 25.731
_diffrn_reflns_theta_min 1.744
_diffrn_source 'Genix Mo HF'
_diffrn_source_current 1.000
_diffrn_source_power 0.050
_diffrn_source_voltage 50
_exptl_absorpt_coefficient_mu 1.089
_exptl_absorpt_correction_T_max 0.9282
_exptl_absorpt_correction_T_min 0.4485
_exptl_absorpt_correction_type multi-scan
_exptl_absorpt_process_details
;
STOE X-Red32, absorption correction by Gaussian integration, analogous to
P. Coppens, "The Evaluation of Absorption and Extinction in Single-Crystal
Structure Analysis", published in: F. R. Ahmed (Editor), "Crystallographic
Computing", Munksgaard, Copenhagen (1970), 255 - 270.
Afterwards scaling of reflection intensities was performed within STOE LANA.
J. Koziskova, F. Hahn, J. Richter, J. Kozisek, "Comparison of different
absorption corrections on the model structure of tetrakis(\m~2~-acetato)-
diaqua-di-copper(II)", Acta Chimica Slovaca, vol. 9, no. 2, 2016, pp. 136 - 140.
;
_exptl_crystal_colour orange
_exptl_crystal_colour_primary orange
_exptl_crystal_density_diffrn 1.408
_exptl_crystal_density_method 'not measured'
_exptl_crystal_description block
_exptl_crystal_F_000 1320
_exptl_crystal_size_max 0.24
_exptl_crystal_size_mid 0.153
_exptl_crystal_size_min 0.07
_refine_diff_density_max 1.091
_refine_diff_density_min -1.123
_refine_diff_density_rms 0.144
_refine_ls_extinction_method none
_refine_ls_goodness_of_fit_ref 1.196
_refine_ls_hydrogen_treatment constr
_refine_ls_matrix_type full
_refine_ls_number_parameters 366
_refine_ls_number_reflns 5626
_refine_ls_number_restraints 0
_refine_ls_restrained_S_all 1.196
_refine_ls_R_factor_all 0.0868
_refine_ls_R_factor_gt 0.0609
_refine_ls_shift/su_max 0.001
_refine_ls_shift/su_mean 0.000
_refine_ls_structure_factor_coef Fsqd
_refine_ls_weighting_details 'w=1/[\s^2^(Fo^2^)+(0.1266P)^2^+4.8091P] where P=(Fo^2^+2Fc^2^)/3'
_refine_ls_weighting_scheme calc
_refine_ls_wR_factor_gt 0.1625
_refine_ls_wR_factor_ref 0.2292
_reflns_Friedel_coverage 0.000
_reflns_number_gt 4346
_reflns_number_total 5626
_reflns_threshold_expression 'I > 2\s(I)'
_cod_data_source_file d5dt00300h2.cif
_cod_data_source_block i3078
_cod_depositor_comments 'Adding full bibliography for 7718189--7718202.cif.'
_cod_database_code 7718198
_shelx_shelxl_version_number 2019/3
_shelx_space_group_comment
;
The symmetry employed for this shelxl refinement is uniquely defined
by the following loop, which should always be used as a source of
symmetry information in preference to the above space-group names.
They are only intended as comments.
;
_shelx_estimated_absorpt_t_max 0.928
_shelx_estimated_absorpt_t_min 0.780
_olex2_refinement_description
;
1. Fixed Uiso
 At 1.2 times of:
  All C(H) groups, All C(H,H) groups
 At 1.5 times of:
  All C(H,H,H) groups
2.a Secondary CH2 refined with riding coordinates:
 C12(H12A,H12B), C19(H19A,H19B)
2.b Aromatic/amide H refined with riding coordinates:
 C3(H3), C4(H4), C5(H5), C6(H6), C8(H8), C9(H9), C10(H10), C11(H11), C14(H14),
 C15(H15), C16(H16), C17(H17), C18(H18), C21(H21), C22(H22), C23(H23), C24(H24),
  C25(H25)
2.c Idealised Me refined as rotating group:
 C31(H31A,H31B,H31C), C32(H32A,H32B,H32C), C33(H33A,H33B,H33C), C34(H34A,H34B,
 H34C), C35(H35A,H35B,H35C)
;
_olex2_submission_special_instructions 'No special instructions were received'

loop_
_space_group_symop_operation_xyz
'x, y, z'
'-x+1/2, y+1/2, -z+1/2'
'-x, -y, -z'
'x-1/2, -y-1/2, z-1/2'

loop_
_atom_site_label
_atom_site_type_symbol
_atom_site_fract_x
_atom_site_fract_y
_atom_site_fract_z
_atom_site_U_iso_or_equiv
_atom_site_adp_type
_atom_site_occupancy
_atom_site_site_symmetry_order
_atom_site_calc_flag
_atom_site_refinement_flags_posn
_atom_site_refinement_flags_adp
_atom_site_refinement_flags_occupancy
_atom_site_disorder_assembly
_atom_site_disorder_group
Fe1 Fe 0.34156(6) 0.84327(4) 0.61151(4) 0.0285(2) Uani 1 1 d . . . . .
Cl1 Cl 0.88725(11) 0.71414(7) 0.69336(8) 0.0359(3) Uani 1 1 d . . . . .
N1 N 0.5191(4) 0.7419(2) 0.7059(2) 0.0271(8) Uani 1 1 d . . . . .
C1 C 0.5918(4) 0.7308(2) 0.6351(3) 0.0294(10) Uani 1 1 d . . . . .
Fe2 Fe 0.71620(6) 0.65373(3) 0.64277(5) 0.0278(2) Uani 1 1 d . . . . .
N2 N 0.5750(4) 0.7676(2) 0.5575(3) 0.0300(9) Uani 1 1 d . . . . .
C2 C 0.4057(4) 0.7826(2) 0.7096(3) 0.0259(9) Uani 1 1 d . . . . .
C3 C 0.3935(5) 0.8529(3) 0.7431(3) 0.0328(11) Uani 1 1 d . . . . .
H3 H 0.459620 0.881124 0.768987 0.039 Uiso 1 1 calc R U . . .
C4 C 0.2646(5) 0.8727(3) 0.7304(3) 0.0344(11) Uani 1 1 d . . . . .
H4 H 0.230211 0.917172 0.744802 0.041 Uiso 1 1 calc R U . . .
C5 C 0.1961(5) 0.8151(3) 0.6928(3) 0.0384(12) Uani 1 1 d . . . . .
H5 H 0.108034 0.814062 0.677977 0.046 Uiso 1 1 calc R U . . .
C6 C 0.2827(4) 0.7590(3) 0.6810(3) 0.0312(10) Uani 1 1 d . . . . .
H6 H 0.262084 0.713571 0.658103 0.037 Uiso 1 1 calc R U . . .
C7 C 0.4785(4) 0.8178(3) 0.5346(3) 0.0276(10) Uani 1 1 d . . . . .
C8 C 0.4836(5) 0.8923(3) 0.5508(3) 0.0326(10) Uani 1 1 d . . . . .
H8 H 0.552184 0.917333 0.578976 0.039 Uiso 1 1 calc R U . . .
C9 C 0.3696(5) 0.9213(3) 0.5178(3) 0.0356(11) Uani 1 1 d . . . . .
H9 H 0.347142 0.969559 0.520850 0.043 Uiso 1 1 calc R U . . .
C10 C 0.2921(5) 0.8667(3) 0.4785(3) 0.0361(11) Uani 1 1 d . . . . .
H10 H 0.209506 0.871955 0.451665 0.043 Uiso 1 1 calc R U . . .
C11 C 0.3623(5) 0.8026(3) 0.4871(3) 0.0316(10) Uani 1 1 d . . . . .
H11 H 0.335851 0.757799 0.465063 0.038 Uiso 1 1 calc R U . . .
C12 C 0.5566(5) 0.7126(2) 0.7946(3) 0.0296(10) Uani 1 1 d . . . . .
H12A H 0.624007 0.677299 0.787439 0.036 Uiso 1 1 calc R U . . .
H12B H 0.483433 0.688469 0.819968 0.036 Uiso 1 1 calc R U . . .
C13 C 0.6038(4) 0.7690(2) 0.8597(3) 0.0291(10) Uani 1 1 d . . . . .
C14 C 0.5593(4) 0.7727(3) 0.9459(3) 0.0313(10) Uani 1 1 d . . . . .
H14 H 0.500165 0.738710 0.964494 0.038 Uiso 1 1 calc R U . . .
C15 C 0.5994(5) 0.8248(3) 1.0056(3) 0.0348(11) Uani 1 1 d . . . . .
H15 H 0.568181 0.826638 1.064651 0.042 Uiso 1 1 calc R U . . .
C16 C 0.6857(5) 0.8746(3) 0.9784(3) 0.0381(12) Uani 1 1 d . . . . .
H16 H 0.713472 0.910758 1.018814 0.046 Uiso 1 1 calc R U . . .
C17 C 0.7312(5) 0.8712(3) 0.8923(3) 0.0350(11) Uani 1 1 d . . . . .
H17 H 0.790154 0.905265 0.873588 0.042 Uiso 1 1 calc R U . . .
C18 C 0.6907(4) 0.8181(3) 0.8330(3) 0.0306(10) Uani 1 1 d . . . . .
H18 H 0.722848 0.815667 0.774161 0.037 Uiso 1 1 calc R U . . .
C19 C 0.6623(5) 0.7568(3) 0.4839(3) 0.0340(11) Uani 1 1 d . . . . .
H19A H 0.615028 0.736824 0.430649 0.041 Uiso 1 1 calc R U . . .
H19B H 0.727998 0.722443 0.503713 0.041 Uiso 1 1 calc R U . . .
C20 C 0.7243(5) 0.8240(3) 0.4572(3) 0.0312(10) Uani 1 1 d . . . . .
C21 C 0.8159(5) 0.8547(3) 0.5142(4) 0.0362(11) Uani 1 1 d . . . . .
H21 H 0.840408 0.832978 0.570084 0.043 Uiso 1 1 calc R U . . .
C22 C 0.8715(5) 0.9175(3) 0.4890(4) 0.0413(12) Uani 1 1 d . . . . .
H22 H 0.933866 0.938667 0.528198 0.050 Uiso 1 1 calc R U . . .
C23 C 0.8373(5) 0.9495(3) 0.4075(4) 0.0428(13) Uani 1 1 d . . . . .
H23 H 0.876063 0.992242 0.390554 0.051 Uiso 1 1 calc R U . . .
C24 C 0.7458(5) 0.9182(3) 0.3511(3) 0.0370(11) Uani 1 1 d . . . . .
H24 H 0.721196 0.939879 0.295186 0.044 Uiso 1 1 calc R U . . .
C25 C 0.6903(5) 0.8563(3) 0.3753(3) 0.0369(12) Uani 1 1 d . . . . .
H25 H 0.628122 0.835251 0.335839 0.044 Uiso 1 1 calc R U . . .
C26 C 0.6258(4) 0.5810(2) 0.5535(3) 0.0297(10) Uani 1 1 d . . . . .
C27 C 0.5926(5) 0.5664(2) 0.6452(3) 0.0323(11) Uani 1 1 d . . . . .
C28 C 0.7039(5) 0.5455(2) 0.6947(3) 0.0332(11) Uani 1 1 d . . . . .
C29 C 0.8052(5) 0.5499(3) 0.6353(3) 0.0354(11) Uani 1 1 d . . . . .
C30 C 0.7563(5) 0.5683(2) 0.5475(3) 0.0300(10) Uani 1 1 d . . . . .
C31 C 0.5322(5) 0.5965(3) 0.4771(4) 0.0397(12) Uani 1 1 d . . . . .
H31A H 0.477926 0.635632 0.494073 0.060 Uiso 1 1 calc R U . . .
H31B H 0.480226 0.554814 0.464295 0.060 Uiso 1 1 calc R U . . .
H31C H 0.577192 0.609324 0.423141 0.060 Uiso 1 1 calc R U . . .
C32 C 0.4596(5) 0.5652(3) 0.6760(4) 0.0456(13) Uani 1 1 d . . . . .
H32A H 0.460723 0.567625 0.742119 0.068 Uiso 1 1 calc R U . . .
H32B H 0.418236 0.521565 0.655564 0.068 Uiso 1 1 calc R U . . .
H32C H 0.413100 0.605521 0.650293 0.068 Uiso 1 1 calc R U . . .
C33 C 0.7138(7) 0.5218(3) 0.7911(4) 0.0536(16) Uani 1 1 d . . . . .
H33A H 0.790134 0.541706 0.820806 0.080 Uiso 1 1 calc R U . . .
H33B H 0.718136 0.470427 0.793257 0.080 Uiso 1 1 calc R U . . .
H33C H 0.639502 0.537886 0.822343 0.080 Uiso 1 1 calc R U . . .
C34 C 0.9397(5) 0.5351(3) 0.6615(4) 0.0457(13) Uani 1 1 d . . . . .
H34A H 0.994227 0.558384 0.618905 0.069 Uiso 1 1 calc R U . . .
H34B H 0.954461 0.484300 0.660138 0.069 Uiso 1 1 calc R U . . .
H34C H 0.959053 0.552935 0.722670 0.069 Uiso 1 1 calc R U . . .
C35 C 0.8284(5) 0.5737(3) 0.4631(3) 0.0393(12) Uani 1 1 d . . . . .
H35A H 0.811034 0.619182 0.434066 0.059 Uiso 1 1 calc R U . . .
H35B H 0.802479 0.535761 0.421537 0.059 Uiso 1 1 calc R U . . .
H35C H 0.919001 0.569723 0.478462 0.059 Uiso 1 1 calc R U . . .

loop_
_atom_site_aniso_label
_atom_site_aniso_U_11
_atom_site_aniso_U_22
_atom_site_aniso_U_33
_atom_site_aniso_U_23
_atom_site_aniso_U_13
_atom_site_aniso_U_12
Fe1 0.0284(4) 0.0329(4) 0.0238(4) -0.0007(2) -0.0034(3) 0.0007(3)
Cl1 0.0276(6) 0.0393(7) 0.0401(7) -0.0047(5) -0.0048(5) -0.0045(5)
N1 0.033(2) 0.027(2) 0.0210(19) -0.0011(14) -0.0038(16) -0.0032(16)
C1 0.031(2) 0.027(2) 0.030(2) -0.0022(18) -0.0069(19) -0.0107(19)
Fe2 0.0274(4) 0.0289(4) 0.0267(4) -0.0020(2) -0.0038(3) -0.0007(3)
N2 0.033(2) 0.030(2) 0.026(2) 0.0012(16) 0.0023(16) -0.0008(16)
C2 0.024(2) 0.029(2) 0.024(2) -0.0017(17) -0.0046(17) 0.0057(18)
C3 0.027(2) 0.041(3) 0.030(3) -0.002(2) -0.007(2) 0.002(2)
C4 0.036(3) 0.039(3) 0.028(2) 0.000(2) -0.002(2) 0.005(2)
C5 0.033(3) 0.055(3) 0.027(2) 0.005(2) 0.004(2) -0.001(2)
C6 0.030(2) 0.034(3) 0.029(2) 0.0043(19) -0.003(2) 0.001(2)
C7 0.025(2) 0.035(3) 0.023(2) 0.0017(19) 0.0007(17) 0.0079(19)
C8 0.033(3) 0.033(3) 0.031(2) 0.0022(19) 0.000(2) -0.002(2)
C9 0.039(3) 0.033(3) 0.035(3) 0.005(2) 0.001(2) 0.003(2)
C10 0.038(3) 0.042(3) 0.028(2) 0.003(2) -0.001(2) 0.009(2)
C11 0.035(3) 0.034(3) 0.026(2) 0.0001(19) -0.0017(19) 0.000(2)
C12 0.034(2) 0.030(2) 0.024(2) -0.0010(18) -0.0046(19) -0.0012(19)
C13 0.029(2) 0.032(2) 0.025(2) 0.0015(18) -0.0084(18) 0.0022(19)
C14 0.028(2) 0.039(3) 0.026(2) 0.0009(19) -0.0049(19) 0.001(2)
C15 0.031(3) 0.049(3) 0.023(2) 0.001(2) -0.0052(19) 0.009(2)
C16 0.037(3) 0.041(3) 0.035(3) -0.008(2) -0.015(2) 0.007(2)
C17 0.031(3) 0.038(3) 0.035(3) 0.003(2) -0.010(2) 0.001(2)
C18 0.033(3) 0.036(3) 0.023(2) 0.0023(19) -0.0039(19) 0.003(2)
C19 0.037(3) 0.034(3) 0.031(3) -0.002(2) 0.001(2) 0.003(2)
C20 0.030(2) 0.029(2) 0.034(3) -0.0009(19) 0.005(2) 0.000(2)
C21 0.038(3) 0.036(3) 0.035(3) -0.005(2) 0.001(2) 0.000(2)
C22 0.036(3) 0.043(3) 0.046(3) -0.006(2) 0.004(2) -0.005(2)
C23 0.045(3) 0.037(3) 0.047(3) 0.003(2) 0.011(3) -0.002(2)
C24 0.036(3) 0.039(3) 0.037(3) 0.007(2) 0.006(2) 0.003(2)
C25 0.040(3) 0.039(3) 0.032(3) 0.000(2) 0.005(2) -0.003(2)
C26 0.033(3) 0.028(2) 0.028(2) -0.0024(18) -0.0034(19) 0.0015(19)
C27 0.038(3) 0.025(2) 0.034(3) -0.0029(19) 0.003(2) 0.003(2)
C28 0.050(3) 0.025(2) 0.023(2) 0.0006(18) -0.001(2) 0.002(2)
C29 0.038(3) 0.031(3) 0.037(3) -0.002(2) -0.009(2) 0.007(2)
C30 0.033(2) 0.025(2) 0.032(2) -0.0038(18) -0.0027(19) 0.0017(19)
C31 0.042(3) 0.032(3) 0.043(3) -0.003(2) -0.017(2) -0.001(2)
C32 0.042(3) 0.040(3) 0.055(3) -0.011(3) 0.011(3) -0.006(2)
C33 0.090(5) 0.039(3) 0.031(3) 0.003(2) -0.004(3) -0.002(3)
C34 0.035(3) 0.043(3) 0.058(4) -0.002(3) -0.013(3) 0.006(2)
C35 0.043(3) 0.038(3) 0.038(3) -0.007(2) 0.010(2) -0.006(2)

loop_
_atom_type_symbol
_atom_type_description
_atom_type_scat_dispersion_real
_atom_type_scat_dispersion_imag
_atom_type_scat_source
C C 0.0033 0.0016 'International Tables Vol C Tables 4.2.6.8 and 6.1.1.4'
H H 0.0000 0.0000 'International Tables Vol C Tables 4.2.6.8 and 6.1.1.4'
Cl Cl 0.1484 0.1585 'International Tables Vol C Tables 4.2.6.8 and 6.1.1.4'
Fe Fe 0.3463 0.8444 'International Tables Vol C Tables 4.2.6.8 and 6.1.1.4'
N N 0.0061 0.0033 'International Tables Vol C Tables 4.2.6.8 and 6.1.1.4'

loop_
_exptl_crystal_face_index_h
_exptl_crystal_face_index_k
_exptl_crystal_face_index_l
_exptl_crystal_face_perp_dist
-3 0 4 0.0720
5 1 -6 0.0780
0 1 0 0.1160
0 -1 0 0.1230
3 0 4 0.0190
-3 0 -4 0.0530
6 -5 1 0.0800
0 1 2 0.0720
-5 3 -2 0.0930

loop_
_geom_angle_atom_site_label_1
_geom_angle_atom_site_label_2
_geom_angle_atom_site_label_3
_geom_angle
_geom_angle_site_symmetry_1
_geom_angle_site_symmetry_3
_geom_angle_publ_flag
C2 Fe1 C3 42.44(19) . . ?
C2 Fe1 C4 70.25(19) . . ?
C2 Fe1 C5 70.0(2) . . ?
C2 Fe1 C6 42.00(18) . . ?
C2 Fe1 C8 111.3(2) . . ?
C2 Fe1 C9 150.4(2) . . ?
C2 Fe1 C10 154.4(2) . . ?
C2 Fe1 C11 113.74(19) . . ?
C3 Fe1 C4 41.01(19) . . ?
C3 Fe1 C5 68.8(2) . . ?
C3 Fe1 C6 69.9(2) . . ?
C3 Fe1 C8 102.2(2) . . ?
C3 Fe1 C9 123.0(2) . . ?
C3 Fe1 C10 162.3(2) . . ?
C3 Fe1 C11 152.0(2) . . ?
C4 Fe1 C5 40.2(2) . . ?
C4 Fe1 C9 117.1(2) . . ?
C4 Fe1 C10 131.8(2) . . ?
C6 Fe1 C4 68.6(2) . . ?
C6 Fe1 C5 40.8(2) . . ?
C6 Fe1 C9 166.3(2) . . ?
C6 Fe1 C10 125.9(2) . . ?
C7 Fe1 C2 92.51(19) . . ?
C7 Fe1 C3 114.3(2) . . ?
C7 Fe1 C4 154.99(19) . . ?
C7 Fe1 C5 150.5(2) . . ?
C7 Fe1 C6 110.8(2) . . ?
C7 Fe1 C8 42.5(2) . . ?
C7 Fe1 C9 69.6(2) . . ?
C7 Fe1 C10 70.11(19) . . ?
C7 Fe1 C11 41.92(19) . . ?
C8 Fe1 C4 126.2(2) . . ?
C8 Fe1 C5 165.9(2) . . ?
C8 Fe1 C6 148.0(2) . . ?
C8 Fe1 C9 40.0(2) . . ?
C8 Fe1 C10 68.8(2) . . ?
C8 Fe1 C11 69.9(2) . . ?
C9 Fe1 C5 135.4(2) . . ?
C9 Fe1 C10 40.6(2) . . ?
C10 Fe1 C5 116.5(2) . . ?
C11 Fe1 C4 162.0(2) . . ?
C11 Fe1 C5 123.1(2) . . ?
C11 Fe1 C6 102.0(2) . . ?
C11 Fe1 C9 68.8(2) . . ?
C11 Fe1 C10 41.0(2) . . ?
C1 N1 C2 128.7(4) . . ?
C1 N1 C12 119.8(4) . . ?
C2 N1 C12 111.5(4) . . ?
N1 C1 Fe2 118.5(3) . . ?
N1 C1 N2 121.6(4) . . ?
N2 C1 Fe2 119.7(4) . . ?
C1 Fe2 Cl1 99.60(13) . . ?
C1 Fe2 C26 99.67(18) . . ?
C1 Fe2 C27 99.86(19) . . ?
C1 Fe2 C28 131.6(2) . . ?
C1 Fe2 C29 162.66(19) . . ?
C1 Fe2 C30 131.21(18) . . ?
C26 Fe2 Cl1 151.63(14) . . ?
C26 Fe2 C27 39.91(18) . . ?
C26 Fe2 C28 64.75(18) . . ?
C26 Fe2 C29 64.07(18) . . ?
C26 Fe2 C30 38.05(18) . . ?
C27 Fe2 Cl1 152.46(14) . . ?
C27 Fe2 C28 38.23(19) . . ?
C27 Fe2 C29 64.05(19) . . ?
C27 Fe2 C30 64.51(18) . . ?
C28 Fe2 Cl1 114.92(14) . . ?
C28 Fe2 C30 63.29(18) . . ?
C29 Fe2 Cl1 97.74(14) . . ?
C29 Fe2 C28 37.7(2) . . ?
C29 Fe2 C30 37.69(18) . . ?
C30 Fe2 Cl1 114.47(13) . . ?
C1 N2 C7 127.8(4) . . ?
C1 N2 C19 119.5(4) . . ?
C7 N2 C19 112.6(4) . . ?
N1 C2 Fe1 123.8(3) . . ?
N1 C2 C3 127.2(4) . . ?
C3 C2 Fe1 70.8(3) . . ?
C6 C2 Fe1 71.5(3) . . ?
C6 C2 N1 125.2(4) . . ?
C6 C2 C3 107.6(4) . . ?
Fe1 C3 H3 127.5 . . ?
C2 C3 Fe1 66.7(3) . . ?
C2 C3 H3 126.2 . . ?
C4 C3 Fe1 71.1(3) . . ?
C4 C3 C2 107.6(4) . . ?
C4 C3 H3 126.2 . . ?
Fe1 C4 H4 127.4 . . ?
C3 C4 Fe1 67.9(3) . . ?
C3 C4 H4 125.7 . . ?
C5 C4 Fe1 70.6(3) . . ?
C5 C4 C3 108.7(5) . . ?
C5 C4 H4 125.7 . . ?
Fe1 C5 H5 128.5 . . ?
C4 C5 Fe1 69.2(3) . . ?
C4 C5 H5 126.1 . . ?
C4 C5 C6 107.8(5) . . ?
C6 C5 Fe1 67.8(3) . . ?
C6 C5 H5 126.1 . . ?
Fe1 C6 H6 127.7 . . ?
C2 C6 Fe1 66.5(3) . . ?
C2 C6 H6 125.9 . . ?
C5 C6 Fe1 71.5(3) . . ?
C5 C6 C2 108.3(4) . . ?
C5 C6 H6 125.9 . . ?
N2 C7 Fe1 124.9(3) . . ?
N2 C7 C8 126.7(4) . . ?
C8 C7 Fe1 71.3(3) . . ?
C11 C7 Fe1 71.7(3) . . ?
C11 C7 N2 125.3(4) . . ?
C11 C7 C8 108.0(4) . . ?
Fe1 C8 H8 127.5 . . ?
C7 C8 Fe1 66.1(3) . . ?
C7 C8 H8 126.1 . . ?
C9 C8 Fe1 71.8(3) . . ?
C9 C8 C7 107.8(4) . . ?
C9 C8 H8 126.1 . . ?
Fe1 C9 H9 128.2 . . ?
C8 C9 Fe1 68.2(3) . . ?
C8 C9 H9 125.5 . . ?
C8 C9 C10 109.1(5) . . ?
C10 C9 Fe1 69.7(3) . . ?
C10 C9 H9 125.5 . . ?
Fe1 C10 H10 127.7 . . ?
C9 C10 Fe1 69.7(3) . . ?
C9 C10 H10 126.4 . . ?
C11 C10 Fe1 67.8(3) . . ?
C11 C10 C9 107.2(4) . . ?
C11 C10 H10 126.4 . . ?
Fe1 C11 H11 128.0 . . ?
C7 C11 Fe1 66.3(3) . . ?
C7 C11 C10 107.9(4) . . ?
C7 C11 H11 126.1 . . ?
C10 C11 Fe1 71.2(3) . . ?
C10 C11 H11 126.1 . . ?
N1 C12 H12A 109.3 . . ?
N1 C12 H12B 109.3 . . ?
N1 C12 C13 111.7(4) . . ?
H12A C12 H12B 108.0 . . ?
C13 C12 H12A 109.3 . . ?
C13 C12 H12B 109.3 . . ?
C14 C13 C12 120.4(4) . . ?
C14 C13 C18 119.4(4) . . ?
C18 C13 C12 120.2(4) . . ?
C13 C14 H14 119.4 . . ?
C13 C14 C15 121.2(5) . . ?
C15 C14 H14 119.4 . . ?
C14 C15 H15 120.3 . . ?
C14 C15 C16 119.5(5) . . ?
C16 C15 H15 120.3 . . ?
C15 C16 H16 120.1 . . ?
C17 C16 C15 119.8(5) . . ?
C17 C16 H16 120.1 . . ?
C16 C17 H17 119.9 . . ?
C16 C17 C18 120.2(5) . . ?
C18 C17 H17 119.9 . . ?
C13 C18 C17 120.0(5) . . ?
C13 C18 H18 120.0 . . ?
C17 C18 H18 120.0 . . ?
N2 C19 H19A 109.2 . . ?
N2 C19 H19B 109.2 . . ?
N2 C19 C20 111.9(4) . . ?
H19A C19 H19B 107.9 . . ?
C20 C19 H19A 109.2 . . ?
C20 C19 H19B 109.2 . . ?
C21 C20 C19 120.1(4) . . ?
C21 C20 C25 119.4(5) . . ?
C25 C20 C19 120.4(4) . . ?
C20 C21 H21 120.3 . . ?
C20 C21 C22 119.5(5) . . ?
C22 C21 H21 120.3 . . ?
C21 C22 H22 119.5 . . ?
C23 C22 C21 121.0(5) . . ?
C23 C22 H22 119.5 . . ?
C22 C23 H23 120.5 . . ?
C22 C23 C24 119.0(5) . . ?
C24 C23 H23 120.5 . . ?
C23 C24 H24 119.7 . . ?
C25 C24 C23 120.5(5) . . ?
C25 C24 H24 119.7 . . ?
C20 C25 H25 119.7 . . ?
C24 C25 C20 120.7(5) . . ?
C24 C25 H25 119.7 . . ?
C27 C26 Fe2 70.2(3) . . ?
C27 C26 C31 124.4(5) . . ?
C30 C26 Fe2 74.5(3) . . ?
C30 C26 C27 107.9(4) . . ?
C30 C26 C31 127.1(4) . . ?
C31 C26 Fe2 127.4(3) . . ?
C26 C27 Fe2 69.9(3) . . ?
C26 C27 C32 124.1(5) . . ?
C28 C27 Fe2 74.2(3) . . ?
C28 C27 C26 107.9(4) . . ?
C28 C27 C32 127.6(5) . . ?
C32 C27 Fe2 127.4(3) . . ?
C27 C28 Fe2 67.6(3) . . ?
C27 C28 C29 107.4(4) . . ?
C27 C28 C33 126.8(5) . . ?
C29 C28 Fe2 70.8(3) . . ?
C29 C28 C33 125.8(5) . . ?
C33 C28 Fe2 127.7(4) . . ?
C28 C29 Fe2 71.5(3) . . ?
C28 C29 C30 109.0(4) . . ?
C28 C29 C34 124.8(5) . . ?
C30 C29 Fe2 71.6(3) . . ?
C30 C29 C34 126.2(5) . . ?
C34 C29 Fe2 124.5(4) . . ?
C26 C30 Fe2 67.4(3) . . ?
C26 C30 C29 107.6(4) . . ?
C26 C30 C35 125.5(4) . . ?
C29 C30 Fe2 70.7(3) . . ?
C29 C30 C35 126.9(5) . . ?
C35 C30 Fe2 127.1(3) . . ?
C26 C31 H31A 109.5 . . ?
C26 C31 H31B 109.5 . . ?
C26 C31 H31C 109.5 . . ?
H31A C31 H31B 109.5 . . ?
H31A C31 H31C 109.5 . . ?
H31B C31 H31C 109.5 . . ?
C27 C32 H32A 109.5 . . ?
C27 C32 H32B 109.5 . . ?
C27 C32 H32C 109.5 . . ?
H32A C32 H32B 109.5 . . ?
H32A C32 H32C 109.5 . . ?
H32B C32 H32C 109.5 . . ?
C28 C33 H33A 109.5 . . ?
C28 C33 H33B 109.5 . . ?
C28 C33 H33C 109.5 . . ?
H33A C33 H33B 109.5 . . ?
H33A C33 H33C 109.5 . . ?
H33B C33 H33C 109.5 . . ?
C29 C34 H34A 109.5 . . ?
C29 C34 H34B 109.5 . . ?
C29 C34 H34C 109.5 . . ?
H34A C34 H34B 109.5 . . ?
H34A C34 H34C 109.5 . . ?
H34B C34 H34C 109.5 . . ?
C30 C35 H35A 109.5 . . ?
C30 C35 H35B 109.5 . . ?
C30 C35 H35C 109.5 . . ?
H35A C35 H35B 109.5 . . ?
H35A C35 H35C 109.5 . . ?
H35B C35 H35C 109.5 . . ?

loop_
_geom_bond_atom_site_label_1
_geom_bond_atom_site_label_2
_geom_bond_distance
_geom_bond_site_symmetry_2
_geom_bond_publ_flag
Fe1 C2 1.953(4) . ?
Fe1 C3 2.008(5) . ?
Fe1 C4 2.051(5) . ?
Fe1 C5 2.069(5) . ?
Fe1 C6 2.020(5) . ?
Fe1 C7 1.947(4) . ?
Fe1 C8 2.017(5) . ?
Fe1 C9 2.063(5) . ?
Fe1 C10 2.064(5) . ?
Fe1 C11 2.019(5) . ?
Cl1 Fe2 2.2474(13) . ?
N1 C1 1.345(6) . ?
N1 C2 1.433(6) . ?
N1 C12 1.465(6) . ?
C1 Fe2 1.973(5) . ?
C1 N2 1.351(6) . ?
Fe2 C26 2.114(5) . ?
Fe2 C27 2.118(5) . ?
Fe2 C28 2.204(5) . ?
Fe2 C29 2.194(5) . ?
Fe2 C30 2.206(5) . ?
N2 C7 1.429(6) . ?
N2 C19 1.476(6) . ?
C2 C3 1.435(7) . ?
C2 C6 1.425(6) . ?
C3 H3 0.9500 . ?
C3 C4 1.422(7) . ?
C4 H4 0.9500 . ?
C4 C5 1.415(8) . ?
C5 H5 0.9500 . ?
C5 C6 1.425(7) . ?
C6 H6 0.9500 . ?
C7 C8 1.440(7) . ?
C7 C11 1.420(7) . ?
C8 H8 0.9500 . ?
C8 C9 1.397(7) . ?
C9 H9 0.9500 . ?
C9 C10 1.433(8) . ?
C10 H10 0.9500 . ?
C10 C11 1.432(7) . ?
C11 H11 0.9500 . ?
C12 H12A 0.9900 . ?
C12 H12B 0.9900 . ?
C12 C13 1.513(6) . ?
C13 C14 1.381(7) . ?
C13 C18 1.383(7) . ?
C14 H14 0.9500 . ?
C14 C15 1.383(7) . ?
C15 H15 0.9500 . ?
C15 C16 1.388(8) . ?
C16 H16 0.9500 . ?
C16 C17 1.385(8) . ?
C17 H17 0.9500 . ?
C17 C18 1.394(7) . ?
C18 H18 0.9500 . ?
C19 H19A 0.9900 . ?
C19 H19B 0.9900 . ?
C19 C20 1.500(7) . ?
C20 C21 1.387(7) . ?
C20 C25 1.391(7) . ?
C21 H21 0.9500 . ?
C21 C22 1.391(7) . ?
C22 H22 0.9500 . ?
C22 C23 1.385(8) . ?
C23 H23 0.9500 . ?
C23 C24 1.386(8) . ?
C24 H24 0.9500 . ?
C24 C25 1.372(7) . ?
C25 H25 0.9500 . ?
C26 C27 1.444(7) . ?
C26 C30 1.411(7) . ?
C26 C31 1.501(6) . ?
C27 C28 1.418(7) . ?
C27 C32 1.502(7) . ?
C28 C29 1.421(8) . ?
C28 C33 1.495(7) . ?
C29 C30 1.421(7) . ?
C29 C34 1.488(7) . ?
C30 C35 1.498(7) . ?
C31 H31A 0.9800 . ?
C31 H31B 0.9800 . ?
C31 H31C 0.9800 . ?
C32 H32A 0.9800 . ?
C32 H32B 0.9800 . ?
C32 H32C 0.9800 . ?
C33 H33A 0.9800 . ?
C33 H33B 0.9800 . ?
C33 H33C 0.9800 . ?
C34 H34A 0.9800 . ?
C34 H34B 0.9800 . ?
C34 H34C 0.9800 . ?
C35 H35A 0.9800 . ?
C35 H35B 0.9800 . ?
C35 H35C 0.9800 . ?

loop_
_geom_torsion_atom_site_label_1
_geom_torsion_atom_site_label_2
_geom_torsion_atom_site_label_3
_geom_torsion_atom_site_label_4
_geom_torsion
_geom_torsion_site_symmetry_1
_geom_torsion_site_symmetry_2
_geom_torsion_site_symmetry_3
_geom_torsion_site_symmetry_4
_geom_torsion_publ_flag
Fe1 C2 C3 C4 59.6(3) . . . . ?
Fe1 C2 C6 C5 -59.4(3) . . . . ?
Fe1 C3 C4 C5 59.0(3) . . . . ?
Fe1 C4 C5 C6 56.8(3) . . . . ?
Fe1 C5 C6 C2 56.4(3) . . . . ?
Fe1 C7 C8 C9 -59.9(4) . . . . ?
Fe1 C7 C11 C10 59.2(3) . . . . ?
Fe1 C8 C9 C10 -57.7(4) . . . . ?
Fe1 C9 C10 C11 -57.5(3) . . . . ?
Fe1 C10 C11 C7 -56.2(3) . . . . ?
N1 C1 N2 C7 -4.9(7) . . . . ?
N1 C1 N2 C19 176.1(4) . . . . ?
N1 C2 C3 Fe1 118.4(5) . . . . ?
N1 C2 C3 C4 178.0(4) . . . . ?
N1 C2 C6 Fe1 -118.8(4) . . . . ?
N1 C2 C6 C5 -178.2(4) . . . . ?
N1 C12 C13 C14 131.5(5) . . . . ?
N1 C12 C13 C18 -47.6(6) . . . . ?
C1 N1 C2 Fe1 -8.7(6) . . . . ?
C1 N1 C2 C3 -99.4(6) . . . . ?
C1 N1 C2 C6 81.6(6) . . . . ?
C1 N1 C12 C13 107.3(5) . . . . ?
C1 N2 C7 Fe1 -1.9(7) . . . . ?
C1 N2 C7 C8 90.0(6) . . . . ?
C1 N2 C7 C11 -93.4(6) . . . . ?
C1 N2 C19 C20 -123.1(5) . . . . ?
Fe2 C1 N2 C7 170.3(4) . . . . ?
Fe2 C1 N2 C19 -8.8(6) . . . . ?
Fe2 C26 C27 C28 -65.0(3) . . . . ?
Fe2 C26 C27 C32 122.3(5) . . . . ?
Fe2 C26 C30 C29 59.5(3) . . . . ?
Fe2 C26 C30 C35 -120.4(5) . . . . ?
Fe2 C27 C28 C29 -59.9(3) . . . . ?
Fe2 C27 C28 C33 121.2(5) . . . . ?
Fe2 C28 C29 C30 -62.2(3) . . . . ?
Fe2 C28 C29 C34 119.7(5) . . . . ?
Fe2 C29 C30 C26 -57.5(3) . . . . ?
Fe2 C29 C30 C35 122.4(5) . . . . ?
N2 C7 C8 Fe1 -120.1(5) . . . . ?
N2 C7 C8 C9 179.9(4) . . . . ?
N2 C7 C11 Fe1 120.3(5) . . . . ?
N2 C7 C11 C10 179.6(4) . . . . ?
N2 C19 C20 C21 71.8(6) . . . . ?
N2 C19 C20 C25 -107.9(5) . . . . ?
C2 N1 C1 Fe2 -164.6(3) . . . . ?
C2 N1 C1 N2 10.6(7) . . . . ?
C2 N1 C12 C13 -70.5(5) . . . . ?
C2 C3 C4 Fe1 -56.9(3) . . . . ?
C2 C3 C4 C5 2.1(6) . . . . ?
C3 C2 C6 Fe1 62.0(3) . . . . ?
C3 C2 C6 C5 2.6(5) . . . . ?
C3 C4 C5 Fe1 -57.3(3) . . . . ?
C3 C4 C5 C6 -0.5(6) . . . . ?
C4 C5 C6 Fe1 -57.7(3) . . . . ?
C4 C5 C6 C2 -1.3(5) . . . . ?
C6 C2 C3 Fe1 -62.5(3) . . . . ?
C6 C2 C3 C4 -2.9(5) . . . . ?
C7 N2 C19 C20 57.8(5) . . . . ?
C7 C8 C9 Fe1 56.4(3) . . . . ?
C7 C8 C9 C10 -1.3(6) . . . . ?
C8 C7 C11 Fe1 -62.5(3) . . . . ?
C8 C7 C11 C10 -3.3(5) . . . . ?
C8 C9 C10 Fe1 56.8(4) . . . . ?
C8 C9 C10 C11 -0.7(6) . . . . ?
C9 C10 C11 Fe1 58.7(3) . . . . ?
C9 C10 C11 C7 2.5(5) . . . . ?
C11 C7 C8 Fe1 62.8(3) . . . . ?
C11 C7 C8 C9 2.9(5) . . . . ?
C12 N1 C1 Fe2 18.0(5) . . . . ?
C12 N1 C1 N2 -166.8(4) . . . . ?
C12 N1 C2 Fe1 168.9(3) . . . . ?
C12 N1 C2 C3 78.2(6) . . . . ?
C12 N1 C2 C6 -100.8(5) . . . . ?
C12 C13 C14 C15 -178.6(4) . . . . ?
C12 C13 C18 C17 178.2(4) . . . . ?
C13 C14 C15 C16 0.1(7) . . . . ?
C14 C13 C18 C17 -0.9(7) . . . . ?
C14 C15 C16 C17 -0.3(7) . . . . ?
C15 C16 C17 C18 -0.1(7) . . . . ?
C16 C17 C18 C13 0.7(7) . . . . ?
C18 C13 C14 C15 0.5(7) . . . . ?
C19 N2 C7 Fe1 177.2(3) . . . . ?
C19 N2 C7 C8 -90.9(5) . . . . ?
C19 N2 C7 C11 85.7(6) . . . . ?
C19 C20 C21 C22 -179.3(5) . . . . ?
C19 C20 C25 C24 179.2(5) . . . . ?
C20 C21 C22 C23 -0.4(8) . . . . ?
C21 C20 C25 C24 -0.5(8) . . . . ?
C21 C22 C23 C24 0.3(8) . . . . ?
C22 C23 C24 C25 -0.4(8) . . . . ?
C23 C24 C25 C20 0.4(8) . . . . ?
C25 C20 C21 C22 0.5(8) . . . . ?
C26 C27 C28 Fe2 62.2(3) . . . . ?
C26 C27 C28 C29 2.3(5) . . . . ?
C26 C27 C28 C33 -176.7(5) . . . . ?
C27 C26 C30 Fe2 -62.7(3) . . . . ?
C27 C26 C30 C29 -3.2(5) . . . . ?
C27 C26 C30 C35 177.0(4) . . . . ?
C27 C28 C29 Fe2 57.9(3) . . . . ?
C27 C28 C29 C30 -4.3(6) . . . . ?
C27 C28 C29 C34 177.6(5) . . . . ?
C28 C29 C30 Fe2 62.1(3) . . . . ?
C28 C29 C30 C26 4.7(6) . . . . ?
C28 C29 C30 C35 -175.5(5) . . . . ?
C30 C26 C27 Fe2 65.5(3) . . . . ?
C30 C26 C27 C28 0.5(5) . . . . ?
C30 C26 C27 C32 -172.2(5) . . . . ?
C31 C26 C27 Fe2 -122.4(5) . . . . ?
C31 C26 C27 C28 172.6(4) . . . . ?
C31 C26 C27 C32 -0.2(7) . . . . ?
C31 C26 C30 Fe2 125.5(5) . . . . ?
C31 C26 C30 C29 -175.0(5) . . . . ?
C31 C26 C30 C35 5.2(8) . . . . ?
C32 C27 C28 Fe2 -125.4(5) . . . . ?
C32 C27 C28 C29 174.8(5) . . . . ?
C32 C27 C28 C33 -4.2(8) . . . . ?
C33 C28 C29 Fe2 -123.2(5) . . . . ?
C33 C28 C29 C30 174.7(5) . . . . ?
C33 C28 C29 C34 -3.5(8) . . . . ?
C34 C29 C30 Fe2 -119.8(5) . . . . ?
C34 C29 C30 C26 -177.2(5) . . . . ?
C34 C29 C30 C35 2.6(8) . . . . ?
